data_1571352
loop_
_publ_author_name
'Tricoire, Maxime'
'Hsueh, Fang-Che'
'Keener, Megan'
'Rajeshkumar, Thayalan'
'Scopelliti, Rosario'
'Zivkovic, Ivica'
'Maron, Laurent'
'Mazzanti, Marinella'

_publ_section_title
;
 Siloxide tripodal ligands as a scaffold for stabilizing lanthanides in
 the +4 oxidation state.
;
_journal_issue 18
_journal_name_full 'Chemical science'
_journal_page_first 6874
_journal_page_last 6883
_journal_paper_doi 10.1039/d4sc00051j
_journal_volume 15
_journal_year 2024
_chemical_formula_moiety 'C84 H69 K N3 O4 Pr Si4, C2 H3 N, 3[CH3CN]'
_chemical_formula_sum 'C92 H81 K N7 O4 Pr Si4'
_chemical_formula_weight 1641.00
_space_group_crystal_system monoclinic
_space_group_IT_number 14
_space_group_name_Hall '-P 2yn'
_space_group_name_H-M_alt 'P 1 21/n 1'
_atom_sites_solution_hydrogens geom
_atom_sites_solution_primary dual
_atom_sites_solution_secondary difmap
_audit_creation_date 2023-09-12
_audit_creation_method
;
Olex2 1.5
(compiled 2023.08.24 svn.re1ec1418 for OlexSys, GUI svn.r6817)
;
_audit_update_record
;
2023-09-22 deposited with the CCDC.	2024-03-22 downloaded from the CCDC.
;
_cell_angle_alpha 90
_cell_angle_beta 100.1850(10)
_cell_angle_gamma 90
_cell_formula_units_Z 4
_cell_length_a 13.65640(10)
_cell_length_b 43.2742(5)
_cell_length_c 14.24030(10)
_cell_measurement_reflns_used 39035
_cell_measurement_temperature 139.99(10)
_cell_measurement_theta_max 75.5260
_cell_measurement_theta_min 2.0220
_cell_volume 8282.97(13)
_computing_cell_refinement 'CrysAlisPro 1.171.42.101a (Rigaku OD, 2023)'
_computing_data_collection 'CrysAlisPro 1.171.42.101a (Rigaku OD, 2023)'
_computing_data_reduction 'CrysAlisPro 1.171.42.101a (Rigaku OD, 2023)'
_computing_molecular_graphics 'Olex2 1.5 (Dolomanov et al., 2009)'
_computing_publication_material 'Olex2 1.5 (Dolomanov et al., 2009)'
_computing_structure_refinement 'SHELXL 2019/3 (Sheldrick, 2015)'
_computing_structure_solution 'SHELXT 2018/2 (Sheldrick, 2018)'
_diffrn_ambient_environment N~2~
_diffrn_ambient_temperature 139.99(10)
_diffrn_detector 'Hybrid Pixel Array Detector'
_diffrn_detector_area_resol_mean 10.0000
_diffrn_detector_type 'HyPix-Arc 150'
_diffrn_measured_fraction_theta_full 0.974
_diffrn_measured_fraction_theta_max 0.963
_diffrn_measurement_details
;
List of Runs (angles in degrees, time in seconds):

  # Type    Start    End  Width  t~exp~   \w     \q     \k     \f   Frames
#--------------------------------------------------------------------------
  1  \w    -60.00 -35.00   0.50    0.50    --  -71.07   0.00-120.00   50
  2  \w    -77.00 -45.00   0.50    0.50    --  -71.07  97.00 -34.00   64
  3  \w    -60.00 -27.00   0.50    0.50    --  -64.90  97.00 -34.00   66
  4  \w    -68.00 -42.00   0.50    0.50    --  -76.25  90.00 104.66   52
  5  \w    -66.00 -41.00   0.50    0.50    --  -76.25  61.00 125.54   50
  6  \w    -54.00 -28.00   0.50    0.50    --  -64.90   0.00-150.00   52
  7  \w    -80.00 -55.00   0.50    0.50    --  -48.00 -72.00 -78.04   50
  8  \w   -114.00 -87.00   0.50    0.50    --  -76.25 -65.00 -35.70   54
  9  \w   -110.00 -85.00   0.50    0.50    --  -68.00 -58.00 -68.62   50
 10  \w   -113.00 -87.00   0.50    0.50    --  -72.00 -62.00  72.82   52
 11  \w   -118.00 -92.00   0.50    0.50    --  -76.25 -51.00   3.11   52
 12  \w   -118.00 -92.00   0.50    0.50    --  -72.00 -40.00  23.91   52
 13  \w    -92.00 -67.00   0.50    0.50    --  -52.00 -64.00 155.34   50
 14  \w     49.00  77.00   0.50    0.50    --   79.75  14.00  -1.45   56
 15  \w     89.00 118.00   0.50    0.50    --   79.75  67.00-124.34   58
 16  \w     46.00  77.00   0.50    0.50    --   40.00  72.00 -88.22   62
 17  \w     85.00 111.00   0.50    0.50    --   79.75  76.00 -22.01   52
 18  \w     89.00 114.00   0.50    0.50    --   79.75  61.00  42.00   50
 19  \w     90.00 116.00   0.50    0.50    --   79.75  69.00 100.04   52
 20  \w     45.00  73.00   0.50    0.50    --   36.00  67.00 158.12   56
 21  \w     89.00 114.00   0.50    0.50    --   79.75  60.00 143.48   50
 22  \w     84.00 110.00   0.50    0.50    --   79.75  27.00 127.20   52
 23  \w     94.00 119.00   0.50    0.50    --   79.75  27.00  92.97   50
 24  \w     74.00 126.00   0.50    0.50    --   79.75  25.00  42.42  104
 25  \w     91.00 118.00   0.50    0.50    --   79.75  47.00 -48.35   54
 26  \w     96.00 124.00   0.50    0.50    --   79.75  36.00-170.50   56
 27  \w    100.00 126.00   0.50    0.50    --   79.75  25.00-179.26   52
 28  \w     47.00  80.00   0.50    0.50    --   79.75  17.00 -80.40   66
 29  \w     92.00 118.00   0.50    0.50    --   79.75  26.00-104.75   52
 30  \w    100.00 126.00   0.50    0.50    --   79.75  17.00 -80.40   52
 31  \w     83.00 111.00   0.50    0.50    --   79.75  14.00  -1.45   56
 32  \w     39.00  64.00   0.50    0.50    --   79.75 -57.00  35.48   50
 33  \w     45.00  70.00   0.50    0.50    --   79.75 -78.00  71.76   50
 34  \w     62.00  88.00   0.50    0.50    --   79.75-128.00  -9.71   52
 35  \w     45.00  89.00   0.50    0.50    --   79.75-112.00 -10.81   88
 36  \w     68.00  94.00   0.50    0.50    --   76.57-125.00 -30.00   52
 37  \w     52.00  96.00   0.50    0.50    --   79.75-109.00 -79.90   88
 38  \w     79.00 105.00   0.50    0.50    --   79.75-123.00 -96.30   52
 39  \w     53.00 104.00   0.50    0.50    --   79.75-121.00-123.78  102
 40  \w     28.00  71.00   0.50    0.50    --   63.98 -97.00-141.00   86
 41  \w     38.00  63.00   0.50    0.50    --   75.80 -97.00-141.00   50
 42  \w     39.00  64.00   0.50    0.50    --   76.57 -97.00-141.00   50
 43  \w     44.00  73.00   0.50    0.50    --   79.75 -72.00-104.84   58
 44  \w     59.00  84.00   0.50    0.50    --   75.80 -95.00 150.00   50
;
_diffrn_measurement_device 'four-circle diffractometer'
_diffrn_measurement_device_type 'XtaLAB Synergy R, DW system, HyPix-Arc 150'
_diffrn_measurement_method '\w scans'
_diffrn_orient_matrix_type 'CrysAlisPro convention (1999,Acta A55,543-557)'
_diffrn_orient_matrix_UB_11 -0.1133058000
_diffrn_orient_matrix_UB_12 0.0012975000
_diffrn_orient_matrix_UB_13 -0.0032244000
_diffrn_orient_matrix_UB_21 -0.0096488000
_diffrn_orient_matrix_UB_22 -0.0334386000
_diffrn_orient_matrix_UB_23 -0.0375708000
_diffrn_orient_matrix_UB_31 0.0144689000
_diffrn_orient_matrix_UB_32 -0.0121204000
_diffrn_orient_matrix_UB_33 0.1032401000
_diffrn_radiation_monochromator mirror
_diffrn_radiation_probe x-ray
_diffrn_radiation_type 'Cu K\a'
_diffrn_radiation_wavelength 1.54184
_diffrn_reflns_av_R_equivalents 0.0684
_diffrn_reflns_av_unetI/netI 0.0420
_diffrn_reflns_Laue_measured_fraction_full 0.974
_diffrn_reflns_Laue_measured_fraction_max 0.963
_diffrn_reflns_limit_h_max 16
_diffrn_reflns_limit_h_min -16
_diffrn_reflns_limit_k_max 54
_diffrn_reflns_limit_k_min -52
_diffrn_reflns_limit_l_max 17
_diffrn_reflns_limit_l_min -15
_diffrn_reflns_number 84003
_diffrn_reflns_point_group_measured_fraction_full 0.974
_diffrn_reflns_point_group_measured_fraction_max 0.963
_diffrn_reflns_theta_full 67.684
_diffrn_reflns_theta_max 75.748
_diffrn_reflns_theta_min 3.314
_diffrn_source 'Rotating-anode X-ray tube'
_diffrn_source_type 'Rigaku (Cu) X-ray Source'
_exptl_absorpt_coefficient_mu 5.951
_exptl_absorpt_correction_T_max 0.806
_exptl_absorpt_correction_T_min 0.386
_exptl_absorpt_correction_type gaussian
_exptl_absorpt_process_details
;
CrysAlisPro 1.171.42.101a (Rigaku Oxford Diffraction, 2023)
Numerical absorption correction based on gaussian integration over
a multifaceted crystal model
Empirical absorption correction using spherical harmonics,
implemented in SCALE3 ABSPACK scaling algorithm.
;
_exptl_crystal_colour 'clear pale colourless'
_exptl_crystal_density_diffrn 1.316
_exptl_crystal_description prism
_exptl_crystal_F_000 3392
_exptl_crystal_size_max 0.283
_exptl_crystal_size_mid 0.087
_exptl_crystal_size_min 0.082
_refine_diff_density_max 1.523
_refine_diff_density_min -1.476
_refine_diff_density_rms 0.104
_refine_ls_extinction_coef 0.00014(2)
_refine_ls_extinction_expression Fc^*^=kFc[1+0.001xFc^2^\l^3^/sin(2\q)]^-1/4^
_refine_ls_extinction_method 'SHELXL-2019/2 (Sheldrick 2019)'
_refine_ls_goodness_of_fit_ref 1.020
_refine_ls_hydrogen_treatment constr
_refine_ls_matrix_type full
_refine_ls_number_parameters 906
_refine_ls_number_reflns 16596
_refine_ls_number_restraints 0
_refine_ls_restrained_S_all 1.020
_refine_ls_R_factor_all 0.0693
_refine_ls_R_factor_gt 0.0597
_refine_ls_shift/su_max 0.004
_refine_ls_shift/su_mean 0.000
_refine_ls_structure_factor_coef Fsqd
_refine_ls_weighting_details 'w=1/[\s^2^(Fo^2^)+(0.0834P)^2^+23.5686P] where P=(Fo^2^+2Fc^2^)/3'
_refine_ls_weighting_scheme calc
_refine_ls_wR_factor_gt 0.1539
_refine_ls_wR_factor_ref 0.1610
_reflns_Friedel_coverage 0.000
_reflns_number_gt 14190
_reflns_number_total 16596
_reflns_threshold_expression 'I > 2\s(I)'
_twin_special_details
;
Component 2 rotated by 5.1219\% 
around [-0.60 -0.51 0.62] (reciprocal) or [-0.72 -0.07 0.69] (direct)
Component 3 rotated by 2.5243\% 
around [-0.01 -0.44 0.90] (reciprocal) or [0.17 -0.05 0.98] (direct)
;
_cod_data_source_file d4sc00051j2.cif
_cod_data_source_block mt-364
_cod_depositor_comments 'Adding full bibliography for 1571342--1571354.cif.'
_cod_database_code 1571352
_shelx_shelxl_version_number 2019/3
_chemical_oxdiff_formula 'C92 H86 N5 O5 Si4 K1 Pr1'
_shelx_space_group_comment
;
The symmetry employed for this shelxl refinement is uniquely defined
by the following loop, which should always be used as a source of
symmetry information in preference to the above space-group names.
They are only intended as comments.
;
_shelx_estimated_absorpt_t_max 0.641
_shelx_estimated_absorpt_t_min 0.284
_olex2_refinement_description
;
1. Fixed Uiso
 At 1.2 times of:
  All C(H) groups
 At 1.5 times of:
  All C(H,H,H) groups
2.a Aromatic/amide H refined with riding coordinates:
 C2(H2), C4(H4), C6(H6), C8(H8), C9(H9), C10(H10), C11(H11), C14(H14),
 C15(H15), C16(H16), C17(H17), C18(H18), C20(H20), C21(H21), C22(H22), C23(H23),
  C24(H24), C26(H26), C27(H27), C28(H28), C29(H29), C32(H32), C33(H33),
 C34(H34), C35(H35), C36(H36), C38(H38), C39(H39), C40(H40), C41(H41), C42(H42),
  C44(H44), C45(H45), C46(H46), C47(H47), C50(H50), C51(H51), C52(H52),
 C53(H53), C54(H54), C56(H56), C57(H57), C58(H58), C59(H59), C60(H60), C62(H62),
  C63(H63), C64(H64), C65(H65), C66(H66), C68(H68), C69(H69), C70(H70),
 C71(H71), C72(H72), C74(H74), C75(H75), C76(H76), C77(H77), C78(H78)
2.b Idealised Me refined as rotating group:
 C80(H80A,H80B,H80C), C82(H82A,H82B,H82C), C84(H84A,H84B,H84C), C86(H86A,H86B,
 H86C)
;
_smtbx_masks_special_details
;
A solvent mask was calculated and 248 electrons were 
found in a volume of 1252\%A^3^ in 2 voids per unit cell. 
This is consistent with the presence of 
3[CH3CN] per Asymmetric Unit 
which account for 264 electrons 
per unit cell.
;
_smtbx_masks_void_probe_radius 1.2
_smtbx_masks_void_truncation_radius 1.2
_olex2_submission_special_instructions 'No special instructions were received'
_oxdiff_exptl_absorpt_empirical_details
;
Empirical correction (ABSPACK) includes:
- Absorption correction using spherical harmonics
- Frame scaling
- Detector area scaling
- B-factor correction
;
_oxdiff_exptl_absorpt_empirical_full_max 2.791
_oxdiff_exptl_absorpt_empirical_full_min 0.496
_oxdiff_twin_integration_method simultaneous
_oxdiff_twin_items 3

loop_
_space_group_symop_operation_xyz
'x, y, z'
'-x+1/2, y+1/2, -z+1/2'
'-x, -y, -z'
'x-1/2, -y-1/2, z-1/2'

loop_
_atom_site_label
_atom_site_type_symbol
_atom_site_fract_x
_atom_site_fract_y
_atom_site_fract_z
_atom_site_U_iso_or_equiv
_atom_site_adp_type
_atom_site_occupancy
_atom_site_site_symmetry_order
_atom_site_calc_flag
_atom_site_refinement_flags_posn
_atom_site_refinement_flags_adp
_atom_site_refinement_flags_occupancy
_atom_site_disorder_assembly
_atom_site_disorder_group
Pr1 Pr 0.76094(2) 0.86984(2) 0.78889(2) 0.02633(9) Uani 1 1 d . . . . .
K1 K 0.87057(9) 0.88087(3) 1.04963(8) 0.0506(3) Uani 1 1 d . . . . .
Si1 Si 0.77775(9) 0.88307(3) 0.53131(8) 0.0296(2) Uani 1 1 d . . . . .
Si2 Si 0.66307(9) 0.78885(3) 0.79812(9) 0.0296(2) Uani 1 1 d . . . . .
Si3 Si 0.62251(9) 0.90872(3) 0.96028(8) 0.0284(2) Uani 1 1 d . . . . .
Si4 Si 1.02873(9) 0.85778(3) 0.87219(9) 0.0322(3) Uani 1 1 d . . . . .
O1 O 0.7892(2) 0.87255(7) 0.6397(2) 0.0321(7) Uani 1 1 d . . . . .
O2 O 0.7183(2) 0.82130(7) 0.8160(2) 0.0342(7) Uani 1 1 d . . . . .
O3 O 0.7094(2) 0.89223(7) 0.9172(2) 0.0292(6) Uani 1 1 d . . . . .
O4 O 0.9173(2) 0.86947(7) 0.8753(2) 0.0321(7) Uani 1 1 d . . . . .
N1 N 0.7739(4) 0.93189(11) 0.7617(3) 0.0440(10) Uani 1 1 d . . . . .
N2 N 0.9763(4) 0.92214(14) 1.1797(4) 0.0655(15) Uani 1 1 d . . . . .
N3 N 0.8145(6) 0.83169(17) 1.1491(5) 0.083(2) Uani 1 1 d . . . . .
C1 C 0.5541(3) 0.86576(10) 0.5957(3) 0.0298(9) Uani 1 1 d . . . . .
C2 C 0.5247(3) 0.83988(10) 0.6440(3) 0.0289(9) Uani 1 1 d . . . . .
H2 H 0.523739 0.820083 0.614999 0.035 Uiso 1 1 calc R U . . .
C3 C 0.4973(3) 0.84259(10) 0.7326(3) 0.0277(9) Uani 1 1 d . . . . .
C4 C 0.4957(3) 0.87201(10) 0.7732(3) 0.0299(9) Uani 1 1 d . . . . .
H4 H 0.473073 0.874211 0.832181 0.036 Uiso 1 1 calc R U . . .
C5 C 0.5264(3) 0.89814(10) 0.7292(3) 0.0285(9) Uani 1 1 d . . . . .
C6 C 0.5577(3) 0.89458(10) 0.6414(3) 0.0302(9) Uani 1 1 d . . . . .
H6 H 0.581938 0.912028 0.612116 0.036 Uiso 1 1 calc R U . . .
C7 C 0.5679(3) 0.86268(10) 0.4943(3) 0.0300(9) Uani 1 1 d . . . . .
C8 C 0.4861(4) 0.85053(12) 0.4322(3) 0.0375(10) Uani 1 1 d . . . . .
H8 H 0.430117 0.843680 0.457672 0.045 Uiso 1 1 calc R U . . .
C9 C 0.4840(4) 0.84816(13) 0.3352(4) 0.0420(11) Uani 1 1 d . . . . .
H9 H 0.427408 0.839926 0.294375 0.050 Uiso 1 1 calc R U . . .
C10 C 0.5665(4) 0.85808(12) 0.2984(3) 0.0396(11) Uani 1 1 d . . . . .
H10 H 0.565888 0.857254 0.231667 0.048 Uiso 1 1 calc R U . . .
C11 C 0.6481(4) 0.86896(11) 0.3583(3) 0.0351(10) Uani 1 1 d . . . . .
H11 H 0.704041 0.875254 0.331734 0.042 Uiso 1 1 calc R U . . .
C12 C 0.6534(4) 0.87134(10) 0.4583(3) 0.0308(9) Uani 1 1 d . . . . .
C13 C 0.7903(4) 0.92611(11) 0.5160(3) 0.0348(10) Uani 1 1 d . . . . .
C14 C 0.7083(5) 0.94558(12) 0.4902(3) 0.0427(12) Uani 1 1 d . . . . .
H14 H 0.643573 0.936812 0.477246 0.051 Uiso 1 1 calc R U . . .
C15 C 0.7188(5) 0.97736(13) 0.4830(4) 0.0513(15) Uani 1 1 d . . . . .
H15 H 0.661793 0.990101 0.465801 0.062 Uiso 1 1 calc R U . . .
C16 C 0.8130(6) 0.99037(14) 0.5011(4) 0.065(2) Uani 1 1 d . . . . .
H16 H 0.820851 1.012072 0.495660 0.079 Uiso 1 1 calc R U . . .
C17 C 0.8950(5) 0.97179(14) 0.5269(4) 0.0575(16) Uani 1 1 d . . . . .
H17 H 0.959459 0.980766 0.540219 0.069 Uiso 1 1 calc R U . . .
C18 C 0.8843(4) 0.94013(13) 0.5335(4) 0.0449(12) Uani 1 1 d . . . . .
H18 H 0.941920 0.927621 0.550290 0.054 Uiso 1 1 calc R U . . .
C19 C 0.8779(4) 0.86459(11) 0.4747(4) 0.0358(10) Uani 1 1 d . . . . .
C20 C 0.9081(4) 0.87582(12) 0.3911(4) 0.0395(11) Uani 1 1 d . . . . .
H20 H 0.879911 0.894465 0.363167 0.047 Uiso 1 1 calc R U . . .
C21 C 0.9774(4) 0.86038(14) 0.3490(4) 0.0470(13) Uani 1 1 d . . . . .
H21 H 0.997366 0.868620 0.293450 0.056 Uiso 1 1 calc R U . . .
C22 C 1.0182(4) 0.83270(15) 0.3879(4) 0.0518(14) Uani 1 1 d . . . . .
H22 H 1.064378 0.821692 0.357899 0.062 Uiso 1 1 calc R U . . .
C23 C 0.9912(4) 0.82147(14) 0.4695(4) 0.0515(14) Uani 1 1 d . . . . .
H23 H 1.019418 0.802719 0.496480 0.062 Uiso 1 1 calc R U . . .
C24 C 0.9230(4) 0.83727(12) 0.5131(4) 0.0398(11) Uani 1 1 d . . . . .
H24 H 0.906449 0.829330 0.570534 0.048 Uiso 1 1 calc R U . . .
C25 C 0.4648(3) 0.81550(11) 0.7853(3) 0.0300(9) Uani 1 1 d . . . . .
C26 C 0.3693(4) 0.81620(12) 0.8063(4) 0.0363(10) Uani 1 1 d . . . . .
H26 H 0.327283 0.833271 0.785572 0.044 Uiso 1 1 calc R U . . .
C27 C 0.3338(4) 0.79240(12) 0.8570(4) 0.0397(11) Uani 1 1 d . . . . .
H27 H 0.268299 0.793184 0.870835 0.048 Uiso 1 1 calc R U . . .
C28 C 0.3954(4) 0.76764(12) 0.8870(4) 0.0407(11) Uani 1 1 d . . . . .
H28 H 0.372361 0.751234 0.921757 0.049 Uiso 1 1 calc R U . . .
C29 C 0.4909(4) 0.76681(11) 0.8663(4) 0.0370(10) Uani 1 1 d . . . . .
H29 H 0.531997 0.749521 0.886858 0.044 Uiso 1 1 calc R U . . .
C30 C 0.5289(3) 0.79048(10) 0.8162(3) 0.0313(9) Uani 1 1 d . . . . .
C31 C 0.6579(4) 0.77576(10) 0.6718(4) 0.0334(10) Uani 1 1 d . . . . .
C32 C 0.5776(4) 0.75919(11) 0.6221(4) 0.0375(10) Uani 1 1 d . . . . .
H32 H 0.529150 0.751165 0.655854 0.045 Uiso 1 1 calc R U . . .
C33 C 0.5667(4) 0.75414(12) 0.5248(4) 0.0437(12) Uani 1 1 d . . . . .
H33 H 0.510604 0.743059 0.492612 0.052 Uiso 1 1 calc R U . . .
C34 C 0.6370(4) 0.76515(13) 0.4744(4) 0.0487(13) Uani 1 1 d . . . . .
H34 H 0.630101 0.761393 0.407788 0.058 Uiso 1 1 calc R U . . .
C35 C 0.7171(4) 0.78159(14) 0.5214(4) 0.0478(13) Uani 1 1 d . . . . .
H35 H 0.765150 0.789456 0.486894 0.057 Uiso 1 1 calc R U . . .
C36 C 0.7281(4) 0.78676(12) 0.6186(4) 0.0393(11) Uani 1 1 d . . . . .
H36 H 0.784285 0.797980 0.649962 0.047 Uiso 1 1 calc R U . . .
C37 C 0.7244(3) 0.75941(11) 0.8860(3) 0.0316(9) Uani 1 1 d . . . . .
C38 C 0.7271(4) 0.72784(11) 0.8675(4) 0.0377(10) Uani 1 1 d . . . . .
H38 H 0.700392 0.720521 0.805333 0.045 Uiso 1 1 calc R U . . .
C39 C 0.7679(4) 0.70668(13) 0.9373(4) 0.0468(13) Uani 1 1 d . . . . .
H39 H 0.769178 0.685324 0.922113 0.056 Uiso 1 1 calc R U . . .
C40 C 0.8061(4) 0.71649(13) 1.0277(4) 0.0441(12) Uani 1 1 d . . . . .
H40 H 0.833167 0.702082 1.075654 0.053 Uiso 1 1 calc R U . . .
C41 C 0.8048(4) 0.74772(13) 1.0482(4) 0.0448(12) Uani 1 1 d . . . . .
H41 H 0.831692 0.754766 1.110592 0.054 Uiso 1 1 calc R U . . .
C42 C 0.7649(4) 0.76879(12) 0.9790(4) 0.0379(10) Uani 1 1 d . . . . .
H42 H 0.764809 0.790119 0.994845 0.045 Uiso 1 1 calc R U . . .
C43 C 0.5150(3) 0.92919(10) 0.7717(3) 0.0304(9) Uani 1 1 d . . . . .
C44 C 0.4661(3) 0.95185(11) 0.7117(3) 0.0334(10) Uani 1 1 d . . . . .
H44 H 0.447471 0.947487 0.645597 0.040 Uiso 1 1 calc R U . . .
C45 C 0.4437(4) 0.98043(12) 0.7452(4) 0.0384(11) Uani 1 1 d . . . . .
H45 H 0.412402 0.995748 0.702337 0.046 Uiso 1 1 calc R U . . .
C46 C 0.4676(4) 0.98655(12) 0.8422(4) 0.0406(11) Uani 1 1 d . . . . .
H46 H 0.449693 1.005729 0.866883 0.049 Uiso 1 1 calc R U . . .
C47 C 0.5179(4) 0.96438(11) 0.9030(4) 0.0362(10) Uani 1 1 d . . . . .
H47 H 0.535289 0.968980 0.969132 0.043 Uiso 1 1 calc R U . . .
C48 C 0.5438(3) 0.93546(10) 0.8703(3) 0.0295(9) Uani 1 1 d . . . . .
C49 C 0.6790(3) 0.93376(11) 1.0643(3) 0.0332(10) Uani 1 1 d . . . . .
C50 C 0.7396(4) 0.95893(13) 1.0520(4) 0.0474(13) Uani 1 1 d . . . . .
H50 H 0.751041 0.963671 0.989719 0.057 Uiso 1 1 calc R U . . .
C51 C 0.7833(5) 0.97712(15) 1.1275(5) 0.0584(16) Uani 1 1 d . . . . .
H51 H 0.822874 0.994331 1.116432 0.070 Uiso 1 1 calc R U . . .
C52 C 0.7695(5) 0.97036(15) 1.2190(4) 0.0544(16) Uani 1 1 d . . . . .
H52 H 0.799616 0.982844 1.271040 0.065 Uiso 1 1 calc R U . . .
C53 C 0.7124(5) 0.94559(15) 1.2341(4) 0.0543(15) Uani 1 1 d . . . . .
H53 H 0.703797 0.940616 1.297054 0.065 Uiso 1 1 calc R U . . .
C54 C 0.6669(4) 0.92764(13) 1.1580(3) 0.0427(12) Uani 1 1 d . . . . .
H54 H 0.626511 0.910733 1.169972 0.051 Uiso 1 1 calc R U . . .
C55 C 0.5449(4) 0.87833(12) 1.0074(3) 0.0344(10) Uani 1 1 d . . . . .
C56 C 0.4525(4) 0.88410(14) 1.0324(4) 0.0463(13) Uani 1 1 d . . . . .
H56 H 0.426607 0.904520 1.028150 0.056 Uiso 1 1 calc R U . . .
C57 C 0.3975(4) 0.86018(16) 1.0637(4) 0.0530(14) Uani 1 1 d . . . . .
H57 H 0.334554 0.864455 1.080309 0.064 Uiso 1 1 calc R U . . .
C58 C 0.4338(4) 0.83067(14) 1.0705(4) 0.0468(13) Uani 1 1 d . . . . .
H58 H 0.395846 0.814528 1.091684 0.056 Uiso 1 1 calc R U . . .
C59 C 0.5248(4) 0.82428(13) 1.0468(4) 0.0451(12) Uani 1 1 d . . . . .
H59 H 0.550397 0.803824 1.052289 0.054 Uiso 1 1 calc R U . . .
C60 C 0.5791(4) 0.84796(11) 1.0148(3) 0.0383(11) Uani 1 1 d . . . . .
H60 H 0.641503 0.843293 0.997418 0.046 Uiso 1 1 calc R U . . .
C61 C 1.0974(4) 0.85032(12) 0.9972(4) 0.0374(10) Uani 1 1 d . . . . .
C62 C 1.1093(4) 0.87370(13) 1.0662(4) 0.0421(12) Uani 1 1 d . . . . .
H62 H 1.085301 0.893862 1.048425 0.050 Uiso 1 1 calc R U . . .
C63 C 1.1551(4) 0.86828(14) 1.1598(4) 0.0469(13) Uani 1 1 d . . . . .
H63 H 1.161361 0.884535 1.205292 0.056 Uiso 1 1 calc R U . . .
C64 C 1.1911(4) 0.83949(15) 1.1864(4) 0.0496(14) Uani 1 1 d . . . . .
H64 H 1.222165 0.835780 1.250558 0.060 Uiso 1 1 calc R U . . .
C65 C 1.1824(4) 0.81567(14) 1.1202(4) 0.0482(13) Uani 1 1 d . . . . .
H65 H 1.207598 0.795714 1.138800 0.058 Uiso 1 1 calc R U . . .
C66 C 1.1368(4) 0.82112(12) 1.0266(4) 0.0408(11) Uani 1 1 d . . . . .
H66 H 1.132054 0.804794 0.981369 0.049 Uiso 1 1 calc R U . . .
C67 C 1.0276(3) 0.82077(12) 0.8029(3) 0.0349(10) Uani 1 1 d . . . . .
C68 C 0.9598(4) 0.79739(12) 0.8148(4) 0.0402(11) Uani 1 1 d . . . . .
H68 H 0.912984 0.801015 0.855592 0.048 Uiso 1 1 calc R U . . .
C69 C 0.9590(4) 0.76921(13) 0.7690(4) 0.0493(13) Uani 1 1 d . . . . .
H69 H 0.913111 0.753615 0.779251 0.059 Uiso 1 1 calc R U . . .
C70 C 1.0260(5) 0.76390(14) 0.7077(4) 0.0496(13) Uani 1 1 d . . . . .
H70 H 1.025040 0.744738 0.675024 0.060 Uiso 1 1 calc R U . . .
C71 C 1.0935(5) 0.78631(14) 0.6943(4) 0.0514(14) Uani 1 1 d . . . . .
H71 H 1.139750 0.782599 0.653022 0.062 Uiso 1 1 calc R U . . .
C72 C 1.0937(4) 0.81439(13) 0.7415(4) 0.0432(12) Uani 1 1 d . . . . .
H72 H 1.140587 0.829735 0.731524 0.052 Uiso 1 1 calc R U . . .
C73 C 1.1014(3) 0.88850(11) 0.8209(3) 0.0355(10) Uani 1 1 d . . . . .
C74 C 1.2041(4) 0.89225(12) 0.8499(4) 0.0401(11) Uani 1 1 d . . . . .
H74 H 1.239309 0.877890 0.893820 0.048 Uiso 1 1 calc R U . . .
C75 C 1.2562(4) 0.91624(13) 0.8167(4) 0.0455(12) Uani 1 1 d . . . . .
H75 H 1.326040 0.918102 0.837102 0.055 Uiso 1 1 calc R U . . .
C76 C 1.2051(4) 0.93739(13) 0.7535(5) 0.0497(13) Uani 1 1 d . . . . .
H76 H 1.239674 0.954211 0.731612 0.060 Uiso 1 1 calc R U . . .
C77 C 1.1047(4) 0.93420(14) 0.7223(5) 0.0539(14) Uani 1 1 d . . . . .
H77 H 1.070303 0.948547 0.677800 0.065 Uiso 1 1 calc R U . . .
C78 C 1.0532(4) 0.91007(13) 0.7555(4) 0.0469(13) Uani 1 1 d . . . . .
H78 H 0.983606 0.908179 0.733386 0.056 Uiso 1 1 calc R U . . .
C79 C 0.7483(4) 0.95675(13) 0.7502(4) 0.0426(12) Uani 1 1 d . . . . .
C80 C 0.7123(5) 0.98788(14) 0.7351(5) 0.0567(15) Uani 1 1 d . . . . .
H80A H 0.694048 0.991831 0.666427 0.085 Uiso 1 1 calc R U . . .
H80B H 0.764587 1.002357 0.763085 0.085 Uiso 1 1 calc R U . . .
H80C H 0.653837 0.990677 0.765328 0.085 Uiso 1 1 calc R U . . .
C81 C 1.0052(5) 0.93774(16) 1.2412(5) 0.0578(15) Uani 1 1 d . . . . .
C82 C 1.0423(8) 0.9571(2) 1.3231(6) 0.097(3) Uani 1 1 d . . . . .
H82A H 1.048820 0.978411 1.301944 0.146 Uiso 1 1 calc R U . . .
H82B H 1.107420 0.949463 1.354676 0.146 Uiso 1 1 calc R U . . .
H82C H 0.995637 0.956435 1.368091 0.146 Uiso 1 1 calc R U . . .
C83 C 0.7867(6) 0.81705(16) 1.2041(5) 0.0605(16) Uani 1 1 d . . . . .
C84 C 0.7531(8) 0.79905(19) 1.2751(6) 0.088(3) Uani 1 1 d . . . . .
H84A H 0.745625 0.777496 1.253962 0.132 Uiso 1 1 calc R U . . .
H84B H 0.688812 0.806960 1.286003 0.132 Uiso 1 1 calc R U . . .
H84C H 0.801661 0.800237 1.334572 0.132 Uiso 1 1 calc R U . . .
N4 N 0.9340(7) 1.00072(17) 0.8679(6) 0.109(3) Uani 1 1 d . . . . .
C85 C 0.9587(6) 0.97708(18) 0.9045(6) 0.0696(19) Uani 1 1 d . . . . .
C86 C 0.9858(8) 0.94863(19) 0.9484(6) 0.089(3) Uani 1 1 d . . . . .
H86A H 0.940452 0.932509 0.918258 0.134 Uiso 1 1 calc R U . . .
H86B H 0.981824 0.949940 1.016371 0.134 Uiso 1 1 calc R U . . .
H86C H 1.054037 0.943521 0.941421 0.134 Uiso 1 1 calc R U . . .

loop_
_atom_site_aniso_label
_atom_site_aniso_U_11
_atom_site_aniso_U_22
_atom_site_aniso_U_33
_atom_site_aniso_U_23
_atom_site_aniso_U_13
_atom_site_aniso_U_12
Pr1 0.02432(13) 0.03420(14) 0.02099(13) -0.00115(9) 0.00548(9) -0.00108(9)
K1 0.0357(6) 0.0871(9) 0.0282(5) -0.0046(5) 0.0037(4) 0.0020(5)
Si1 0.0299(6) 0.0397(6) 0.0198(6) -0.0010(5) 0.0060(5) -0.0028(5)
Si2 0.0280(6) 0.0344(6) 0.0265(6) 0.0002(5) 0.0048(5) -0.0015(4)
Si3 0.0259(6) 0.0386(6) 0.0217(6) -0.0010(4) 0.0067(4) 0.0019(4)
Si4 0.0235(6) 0.0455(7) 0.0276(6) -0.0002(5) 0.0047(5) 0.0003(5)
O1 0.0332(17) 0.0454(18) 0.0192(15) -0.0003(12) 0.0086(13) -0.0022(13)
O2 0.0370(18) 0.0299(15) 0.0370(18) 0.0002(13) 0.0097(14) -0.0043(13)
O3 0.0306(16) 0.0392(16) 0.0193(14) -0.0042(12) 0.0084(12) 0.0012(12)
O4 0.0193(15) 0.0466(18) 0.0300(17) -0.0025(13) 0.0030(12) 0.0005(12)
N1 0.049(3) 0.047(3) 0.037(2) -0.0040(19) 0.010(2) -0.006(2)
N2 0.063(4) 0.080(4) 0.051(3) -0.012(3) 0.001(3) 0.013(3)
N3 0.093(5) 0.096(5) 0.052(4) 0.004(3) -0.011(3) -0.021(4)
C1 0.031(2) 0.037(2) 0.023(2) 0.0000(17) 0.0079(18) 0.0022(17)
C2 0.024(2) 0.038(2) 0.024(2) -0.0022(17) 0.0032(17) -0.0015(16)
C3 0.022(2) 0.039(2) 0.020(2) -0.0009(16) -0.0003(16) -0.0013(16)
C4 0.030(2) 0.038(2) 0.022(2) -0.0003(17) 0.0057(17) 0.0020(17)
C5 0.026(2) 0.037(2) 0.021(2) 0.0000(16) 0.0022(16) -0.0013(16)
C6 0.029(2) 0.036(2) 0.025(2) -0.0014(17) 0.0036(17) -0.0019(17)
C7 0.032(2) 0.032(2) 0.025(2) -0.0016(17) 0.0025(18) 0.0019(17)
C8 0.034(2) 0.052(3) 0.027(2) -0.003(2) 0.0048(19) -0.007(2)
C9 0.035(3) 0.058(3) 0.032(3) -0.007(2) 0.002(2) -0.008(2)
C10 0.042(3) 0.056(3) 0.020(2) -0.001(2) 0.004(2) -0.002(2)
C11 0.030(2) 0.049(3) 0.028(2) -0.0005(19) 0.0108(19) -0.0020(19)
C12 0.033(2) 0.032(2) 0.028(2) -0.0001(17) 0.0067(18) -0.0001(17)
C13 0.042(3) 0.043(3) 0.020(2) 0.0021(18) 0.0075(19) -0.006(2)
C14 0.059(3) 0.045(3) 0.024(2) 0.002(2) 0.008(2) 0.000(2)
C15 0.081(4) 0.048(3) 0.023(2) 0.000(2) 0.002(3) 0.009(3)
C16 0.112(6) 0.043(3) 0.038(3) 0.003(2) 0.004(4) -0.019(3)
C17 0.067(4) 0.058(4) 0.046(3) -0.004(3) 0.006(3) -0.025(3)
C18 0.046(3) 0.051(3) 0.038(3) -0.001(2) 0.008(2) -0.013(2)
C19 0.031(2) 0.046(3) 0.029(2) -0.0030(19) 0.0016(19) -0.0020(19)
C20 0.035(3) 0.054(3) 0.032(3) 0.000(2) 0.010(2) 0.000(2)
C21 0.041(3) 0.070(4) 0.033(3) -0.003(2) 0.014(2) 0.001(2)
C22 0.042(3) 0.077(4) 0.040(3) -0.006(3) 0.014(2) 0.015(3)
C23 0.047(3) 0.064(4) 0.045(3) 0.000(3) 0.012(3) 0.017(3)
C24 0.035(3) 0.053(3) 0.032(3) 0.001(2) 0.007(2) 0.000(2)
C25 0.024(2) 0.042(2) 0.024(2) 0.0007(18) 0.0037(17) -0.0031(17)
C26 0.027(2) 0.046(3) 0.034(3) 0.003(2) 0.0032(19) -0.0022(19)
C27 0.030(2) 0.057(3) 0.033(3) 0.001(2) 0.010(2) -0.006(2)
C28 0.037(3) 0.046(3) 0.040(3) 0.005(2) 0.009(2) -0.010(2)
C29 0.035(3) 0.038(2) 0.038(3) 0.003(2) 0.007(2) -0.0039(19)
C30 0.032(2) 0.038(2) 0.024(2) -0.0013(17) 0.0052(18) -0.0040(18)
C31 0.034(2) 0.031(2) 0.037(3) 0.0012(18) 0.011(2) 0.0023(17)
C32 0.038(3) 0.042(3) 0.033(3) -0.004(2) 0.008(2) -0.003(2)
C33 0.043(3) 0.049(3) 0.038(3) -0.011(2) 0.004(2) -0.001(2)
C34 0.053(3) 0.058(3) 0.034(3) -0.011(2) 0.005(2) 0.000(3)
C35 0.050(3) 0.065(3) 0.032(3) -0.003(2) 0.015(2) -0.006(3)
C36 0.038(3) 0.050(3) 0.030(3) -0.003(2) 0.006(2) -0.002(2)
C37 0.025(2) 0.044(2) 0.026(2) 0.0008(18) 0.0056(17) -0.0010(17)
C38 0.039(3) 0.041(3) 0.031(2) 0.0003(19) -0.001(2) 0.002(2)
C39 0.047(3) 0.045(3) 0.048(3) 0.004(2) 0.005(3) 0.005(2)
C40 0.032(3) 0.058(3) 0.041(3) 0.012(2) 0.006(2) 0.008(2)
C41 0.041(3) 0.061(3) 0.030(3) 0.002(2) 0.002(2) 0.006(2)
C42 0.035(3) 0.047(3) 0.031(2) -0.003(2) 0.004(2) 0.003(2)
C43 0.028(2) 0.036(2) 0.029(2) -0.0024(17) 0.0095(18) -0.0002(17)
C44 0.033(2) 0.039(2) 0.028(2) -0.0012(18) 0.0014(19) 0.0032(18)
C45 0.035(3) 0.044(3) 0.034(3) 0.004(2) 0.003(2) 0.008(2)
C46 0.047(3) 0.041(3) 0.033(3) -0.005(2) 0.007(2) 0.007(2)
C47 0.037(3) 0.042(3) 0.028(2) -0.0043(19) 0.003(2) 0.0062(19)
C48 0.027(2) 0.039(2) 0.024(2) -0.0007(17) 0.0074(17) 0.0002(17)
C49 0.030(2) 0.044(3) 0.025(2) -0.0001(18) 0.0040(18) 0.0073(18)
C50 0.048(3) 0.055(3) 0.037(3) -0.014(2) 0.006(2) -0.008(2)
C51 0.050(3) 0.066(4) 0.056(4) -0.016(3) -0.001(3) -0.007(3)
C52 0.053(3) 0.067(4) 0.036(3) -0.022(3) -0.012(3) 0.015(3)
C53 0.071(4) 0.065(4) 0.024(3) -0.008(2) 0.001(3) 0.016(3)
C54 0.057(3) 0.052(3) 0.020(2) -0.005(2) 0.007(2) 0.009(2)
C55 0.030(2) 0.050(3) 0.024(2) 0.0030(19) 0.0045(18) -0.0002(19)
C56 0.027(2) 0.069(4) 0.043(3) 0.012(3) 0.007(2) 0.005(2)
C57 0.037(3) 0.087(4) 0.036(3) 0.011(3) 0.010(2) -0.003(3)
C58 0.046(3) 0.064(3) 0.029(3) 0.004(2) 0.003(2) -0.019(3)
C59 0.054(3) 0.048(3) 0.034(3) 0.000(2) 0.010(2) -0.010(2)
C60 0.043(3) 0.045(3) 0.027(2) -0.0001(19) 0.008(2) -0.003(2)
C61 0.030(2) 0.050(3) 0.033(3) -0.001(2) 0.010(2) -0.0036(19)
C62 0.029(2) 0.060(3) 0.037(3) -0.003(2) 0.004(2) 0.004(2)
C63 0.030(3) 0.078(4) 0.033(3) -0.008(2) 0.007(2) 0.001(2)
C64 0.040(3) 0.076(4) 0.032(3) 0.011(3) 0.005(2) -0.006(3)
C65 0.041(3) 0.064(3) 0.039(3) 0.015(3) 0.004(2) -0.006(2)
C66 0.039(3) 0.052(3) 0.032(3) 0.003(2) 0.006(2) -0.005(2)
C67 0.025(2) 0.050(3) 0.029(2) 0.0022(19) 0.0007(18) 0.0036(18)
C68 0.032(3) 0.051(3) 0.038(3) 0.000(2) 0.008(2) 0.002(2)
C69 0.040(3) 0.050(3) 0.053(3) -0.005(2) -0.005(3) 0.002(2)
C70 0.052(3) 0.053(3) 0.041(3) -0.011(2) 0.000(3) 0.010(3)
C71 0.048(3) 0.067(4) 0.039(3) -0.007(3) 0.008(3) 0.018(3)
C72 0.035(3) 0.057(3) 0.040(3) -0.001(2) 0.011(2) 0.004(2)
C73 0.026(2) 0.047(3) 0.033(2) -0.003(2) 0.0051(19) -0.0011(18)
C74 0.025(2) 0.055(3) 0.041(3) -0.003(2) 0.007(2) -0.001(2)
C75 0.029(3) 0.061(3) 0.048(3) -0.005(3) 0.009(2) -0.007(2)
C76 0.045(3) 0.050(3) 0.057(4) -0.001(3) 0.015(3) -0.013(2)
C77 0.043(3) 0.057(3) 0.062(4) 0.013(3) 0.009(3) -0.001(2)
C78 0.033(3) 0.059(3) 0.046(3) 0.013(2) -0.001(2) -0.004(2)
C79 0.054(3) 0.045(3) 0.031(3) -0.002(2) 0.014(2) -0.005(2)
C80 0.057(4) 0.059(4) 0.054(4) 0.004(3) 0.013(3) 0.004(3)
C81 0.058(4) 0.074(4) 0.041(3) -0.007(3) 0.007(3) 0.000(3)
C82 0.124(8) 0.106(7) 0.057(5) -0.028(4) 0.000(5) -0.022(6)
C83 0.074(5) 0.065(4) 0.039(3) 0.003(3) -0.001(3) 0.005(3)
C84 0.134(9) 0.072(5) 0.064(5) 0.010(4) 0.036(5) 0.020(5)
N4 0.113(7) 0.073(5) 0.123(7) 0.022(4) -0.024(5) -0.020(4)
C85 0.073(5) 0.066(4) 0.066(5) -0.007(4) 0.005(4) -0.014(4)
C86 0.117(8) 0.073(5) 0.072(5) -0.004(4) -0.001(5) 0.006(5)

loop_
_atom_type_symbol
_atom_type_description
_atom_type_scat_dispersion_real
_atom_type_scat_dispersion_imag
_atom_type_scat_source
C C 0.0181 0.0091 'International Tables Vol C Tables 4.2.6.8 and 6.1.1.4'
H H 0.0000 0.0000 'International Tables Vol C Tables 4.2.6.8 and 6.1.1.4'
K K 0.3868 1.0657 'International Tables Vol C Tables 4.2.6.8 and 6.1.1.4'
N N 0.0311 0.0180 'International Tables Vol C Tables 4.2.6.8 and 6.1.1.4'
O O 0.0492 0.0322 'International Tables Vol C Tables 4.2.6.8 and 6.1.1.4'
Pr Pr -2.4164 10.2820 'International Tables Vol C Tables 4.2.6.8 and 6.1.1.4'
Si Si 0.2541 0.3302 'International Tables Vol C Tables 4.2.6.8 and 6.1.1.4'

loop_
_exptl_crystal_face_index_h
_exptl_crystal_face_index_k
_exptl_crystal_face_index_l
_exptl_crystal_face_perp_dist
1 -2 0 0.0452
-1 1 0 0.0443
0 1 0 0.0458
0 0 1 0.1452
0 -1 0 0.0417
0 1 -2 0.1185
-1 0 0 0.0418
1 0 0 0.0399
0 24 5 0.0783
-6 18 4 0.0716
5 -14 5 0.0841
-1 -2 1 0.1145
6 19 0 0.0378
-2 -18 7 0.1077
-1 26 3 0.0659
-1 27 -2 0.0523
-5 23 -1 0.0455
-3 21 -4 0.0786
-8 10 -1 0.0399
-1 -2 0 0.0472

loop_
_geom_angle_atom_site_label_1
_geom_angle_atom_site_label_2
_geom_angle_atom_site_label_3
_geom_angle
_geom_angle_site_symmetry_1
_geom_angle_site_symmetry_3
_geom_angle_publ_flag
O1 Pr1 K1 145.54(9) . . ?
O1 Pr1 O2 108.00(12) . . ?
O1 Pr1 O3 150.37(11) . . ?
O1 Pr1 O4 102.26(12) . . ?
O1 Pr1 N1 77.64(13) . . ?
O2 Pr1 K1 91.09(9) . . ?
O2 Pr1 O3 97.70(11) . . ?
O2 Pr1 O4 98.58(12) . . ?
O2 Pr1 N1 168.03(13) . . ?
O3 Pr1 K1 44.43(8) . . ?
O3 Pr1 N1 74.50(12) . . ?
O4 Pr1 K1 45.31(9) . . ?
O4 Pr1 O3 87.87(11) . . ?
O4 Pr1 N1 90.31(13) . . ?
N1 Pr1 K1 89.47(10) . . ?
Si3 K1 Pr1 60.78(3) . . ?
Si3 K1 Si4 118.00(4) . . ?
Si4 K1 Pr1 58.55(3) . . ?
O3 K1 Pr1 36.69(6) . . ?
O3 K1 Si3 24.11(6) . . ?
O3 K1 Si4 94.25(7) . . ?
O3 K1 O4 71.73(9) . . ?
O3 K1 N2 127.98(14) . . ?
O3 K1 N3 103.68(16) . . ?
O3 K1 C49 52.69(10) . . ?
O3 K1 C62 139.40(12) . . ?
O4 K1 Pr1 36.44(7) . . ?
O4 K1 Si3 95.52(8) . . ?
O4 K1 Si4 22.52(7) . . ?
O4 K1 N2 123.09(16) . . ?
O4 K1 N3 117.64(18) . . ?
O4 K1 C49 118.10(11) . . ?
O4 K1 C62 69.69(12) . . ?
N2 K1 Pr1 143.39(14) . . ?
N2 K1 Si3 111.38(12) . . ?
N2 K1 Si4 109.08(13) . . ?
N2 K1 C49 81.20(14) . . ?
N2 K1 C62 67.44(16) . . ?
N3 K1 Pr1 108.14(14) . . ?
N3 K1 Si3 96.36(17) . . ?
N3 K1 Si4 112.93(18) . . ?
N3 K1 N2 108.30(19) . . ?
N3 K1 C49 101.3(2) . . ?
N3 K1 C62 104.9(2) . . ?
C49 K1 Pr1 88.32(8) . . ?
C49 K1 Si3 30.69(8) . . ?
C49 K1 Si4 137.75(9) . . ?
C62 K1 Pr1 106.13(10) . . ?
C62 K1 Si3 157.95(11) . . ?
C62 K1 Si4 47.91(10) . . ?
C62 K1 C49 143.98(14) . . ?
O1 Si1 C12 112.3(2) . . ?
O1 Si1 C13 113.55(19) . . ?
O1 Si1 C19 109.9(2) . . ?
C13 Si1 C12 107.0(2) . . ?
C19 Si1 C12 107.4(2) . . ?
C19 Si1 C13 106.4(2) . . ?
O2 Si2 C30 112.75(19) . . ?
O2 Si2 C31 110.9(2) . . ?
O2 Si2 C37 110.4(2) . . ?
C31 Si2 C30 105.5(2) . . ?
C31 Si2 C37 111.8(2) . . ?
C37 Si2 C30 105.3(2) . . ?
O3 Si3 K1 43.23(11) . . ?
O3 Si3 C48 112.40(18) . . ?
O3 Si3 C49 109.27(19) . . ?
O3 Si3 C55 109.1(2) . . ?
C48 Si3 K1 145.13(14) . . ?
C49 Si3 K1 71.77(14) . . ?
C49 Si3 C48 106.4(2) . . ?
C55 Si3 K1 101.13(16) . . ?
C55 Si3 C48 112.1(2) . . ?
C55 Si3 C49 107.4(2) . . ?
O4 Si4 K1 40.22(12) . . ?
O4 Si4 C61 110.0(2) . . ?
O4 Si4 C67 111.19(19) . . ?
O4 Si4 C73 110.7(2) . . ?
C61 Si4 K1 70.03(15) . . ?
C67 Si4 K1 129.06(16) . . ?
C67 Si4 C61 107.8(2) . . ?
C67 Si4 C73 110.7(2) . . ?
C73 Si4 K1 118.73(16) . . ?
C73 Si4 C61 106.2(2) . . ?
Si1 O1 Pr1 159.5(2) . . ?
Si2 O2 Pr1 158.9(2) . . ?
Pr1 O3 K1 98.88(11) . . ?
Si3 O3 Pr1 148.30(18) . . ?
Si3 O3 K1 112.66(15) . . ?
Pr1 O4 K1 98.25(11) . . ?
Si4 O4 Pr1 142.21(19) . . ?
Si4 O4 K1 117.26(17) . . ?
C79 N1 Pr1 158.4(4) . . ?
C81 N2 K1 167.1(6) . . ?
C83 N3 K1 163.3(7) . . ?
C2 C1 C7 119.7(4) . . ?
C6 C1 C2 118.1(4) . . ?
C6 C1 C7 121.8(4) . . ?
C1 C2 H2 119.2 . . ?
C3 C2 C1 121.6(4) . . ?
C3 C2 H2 119.2 . . ?
C2 C3 C4 118.7(4) . . ?
C2 C3 C25 122.8(4) . . ?
C4 C3 C25 118.4(4) . . ?
C3 C4 H4 119.2 . . ?
C5 C4 C3 121.7(4) . . ?
C5 C4 H4 119.2 . . ?
C4 C5 C6 118.4(4) . . ?
C4 C5 C43 119.2(4) . . ?
C6 C5 C43 122.1(4) . . ?
C1 C6 H6 119.3 . . ?
C5 C6 C1 121.4(4) . . ?
C5 C6 H6 119.3 . . ?
C8 C7 C1 114.9(4) . . ?
C8 C7 C12 119.4(4) . . ?
C12 C7 C1 125.6(4) . . ?
C7 C8 H8 118.9 . . ?
C9 C8 C7 122.3(5) . . ?
C9 C8 H8 118.9 . . ?
C8 C9 H9 120.7 . . ?
C8 C9 C10 118.6(5) . . ?
C10 C9 H9 120.7 . . ?
C9 C10 H10 120.0 . . ?
C11 C10 C9 119.9(5) . . ?
C11 C10 H10 120.0 . . ?
C10 C11 H11 118.5 . . ?
C10 C11 C12 123.0(5) . . ?
C12 C11 H11 118.5 . . ?
C7 C12 Si1 126.3(4) . . ?
C7 C12 C11 116.7(4) . . ?
C11 C12 Si1 116.8(4) . . ?
C14 C13 Si1 122.7(4) . . ?
C14 C13 C18 116.8(5) . . ?
C18 C13 Si1 120.4(4) . . ?
C13 C14 H14 119.0 . . ?
C15 C14 C13 121.9(6) . . ?
C15 C14 H14 119.0 . . ?
C14 C15 H15 120.2 . . ?
C16 C15 C14 119.5(6) . . ?
C16 C15 H15 120.2 . . ?
C15 C16 H16 120.1 . . ?
C17 C16 C15 119.8(6) . . ?
C17 C16 H16 120.1 . . ?
C16 C17 H17 119.8 . . ?
C16 C17 C18 120.4(6) . . ?
C18 C17 H17 119.8 . . ?
C13 C18 H18 119.3 . . ?
C17 C18 C13 121.4(6) . . ?
C17 C18 H18 119.3 . . ?
C20 C19 Si1 123.8(4) . . ?
C24 C19 Si1 119.6(4) . . ?
C24 C19 C20 116.5(5) . . ?
C19 C20 H20 119.2 . . ?
C21 C20 C19 121.6(5) . . ?
C21 C20 H20 119.2 . . ?
C20 C21 H21 120.0 . . ?
C20 C21 C22 120.0(5) . . ?
C22 C21 H21 120.0 . . ?
C21 C22 H22 120.2 . . ?
C23 C22 C21 119.6(5) . . ?
C23 C22 H22 120.2 . . ?
C22 C23 H23 119.7 . . ?
C22 C23 C24 120.5(5) . . ?
C24 C23 H23 119.7 . . ?
C19 C24 H24 119.2 . . ?
C23 C24 C19 121.7(5) . . ?
C23 C24 H24 119.2 . . ?
C26 C25 C3 117.6(4) . . ?
C26 C25 C30 120.3(4) . . ?
C30 C25 C3 122.1(4) . . ?
C25 C26 H26 119.3 . . ?
C25 C26 C27 121.4(5) . . ?
C27 C26 H26 119.3 . . ?
C26 C27 H27 120.5 . . ?
C28 C27 C26 119.0(5) . . ?
C28 C27 H27 120.5 . . ?
C27 C28 H28 120.1 . . ?
C27 C28 C29 119.8(5) . . ?
C29 C28 H28 120.1 . . ?
C28 C29 H29 118.8 . . ?
C28 C29 C30 122.5(5) . . ?
C30 C29 H29 118.8 . . ?
C25 C30 Si2 123.2(3) . . ?
C29 C30 Si2 119.8(4) . . ?
C29 C30 C25 117.0(4) . . ?
C32 C31 Si2 122.4(4) . . ?
C32 C31 C36 116.8(5) . . ?
C36 C31 Si2 120.1(4) . . ?
C31 C32 H32 119.1 . . ?
C33 C32 C31 121.7(5) . . ?
C33 C32 H32 119.1 . . ?
C32 C33 H33 119.9 . . ?
C34 C33 C32 120.3(5) . . ?
C34 C33 H33 119.9 . . ?
C33 C34 H34 120.3 . . ?
C35 C34 C33 119.4(5) . . ?
C35 C34 H34 120.3 . . ?
C34 C35 H35 119.7 . . ?
C34 C35 C36 120.5(5) . . ?
C36 C35 H35 119.7 . . ?
C31 C36 H36 119.3 . . ?
C35 C36 C31 121.4(5) . . ?
C35 C36 H36 119.3 . . ?
C38 C37 Si2 124.2(4) . . ?
C38 C37 C42 116.4(4) . . ?
C42 C37 Si2 119.2(4) . . ?
C37 C38 H38 119.0 . . ?
C37 C38 C39 122.0(5) . . ?
C39 C38 H38 119.0 . . ?
C38 C39 H39 119.8 . . ?
C40 C39 C38 120.3(5) . . ?
C40 C39 H39 119.8 . . ?
C39 C40 H40 120.5 . . ?
C39 C40 C41 119.0(5) . . ?
C41 C40 H40 120.5 . . ?
C40 C41 H41 119.6 . . ?
C42 C41 C40 120.8(5) . . ?
C42 C41 H41 119.6 . . ?
C37 C42 H42 119.3 . . ?
C41 C42 C37 121.5(5) . . ?
C41 C42 H42 119.3 . . ?
C44 C43 C5 117.3(4) . . ?
C44 C43 C48 119.5(4) . . ?
C48 C43 C5 122.9(4) . . ?
C43 C44 H44 118.9 . . ?
C45 C44 C43 122.1(4) . . ?
C45 C44 H44 118.9 . . ?
C44 C45 H45 120.4 . . ?
C44 C45 C46 119.2(5) . . ?
C46 C45 H45 120.4 . . ?
C45 C46 H46 120.3 . . ?
C45 C46 C47 119.5(5) . . ?
C47 C46 H46 120.3 . . ?
C46 C47 H47 118.8 . . ?
C46 C47 C48 122.3(5) . . ?
C48 C47 H47 118.8 . . ?
C43 C48 Si3 125.0(3) . . ?
C47 C48 Si3 117.6(3) . . ?
C47 C48 C43 117.3(4) . . ?
Si3 C49 K1 77.54(15) . . ?
C50 C49 K1 92.1(3) . . ?
C50 C49 Si3 121.2(4) . . ?
C50 C49 C54 116.0(5) . . ?
C54 C49 K1 98.5(3) . . ?
C54 C49 Si3 122.7(4) . . ?
C49 C50 H50 119.0 . . ?
C51 C50 C49 122.1(6) . . ?
C51 C50 H50 119.0 . . ?
C50 C51 H51 119.9 . . ?
C50 C51 C52 120.2(6) . . ?
C52 C51 H51 119.9 . . ?
C51 C52 H52 120.3 . . ?
C53 C52 C51 119.5(5) . . ?
C53 C52 H52 120.3 . . ?
C52 C53 H53 119.8 . . ?
C52 C53 C54 120.4(6) . . ?
C54 C53 H53 119.8 . . ?
C49 C54 H54 119.1 . . ?
C53 C54 C49 121.8(6) . . ?
C53 C54 H54 119.1 . . ?
C56 C55 Si3 123.9(4) . . ?
C60 C55 Si3 118.9(4) . . ?
C60 C55 C56 117.2(5) . . ?
C55 C56 H56 119.6 . . ?
C55 C56 C57 120.7(6) . . ?
C57 C56 H56 119.6 . . ?
C56 C57 H57 119.8 . . ?
C58 C57 C56 120.4(6) . . ?
C58 C57 H57 119.8 . . ?
C57 C58 H58 119.9 . . ?
C57 C58 C59 120.2(5) . . ?
C59 C58 H58 119.9 . . ?
C58 C59 H59 120.3 . . ?
C58 C59 C60 119.5(5) . . ?
C60 C59 H59 120.3 . . ?
C55 C60 H60 119.0 . . ?
C59 C60 C55 122.0(5) . . ?
C59 C60 H60 119.0 . . ?
C62 C61 Si4 121.0(4) . . ?
C62 C61 C66 116.7(5) . . ?
C66 C61 Si4 122.3(4) . . ?
K1 C62 H62 66.3 . . ?
C61 C62 K1 91.6(3) . . ?
C61 C62 H62 119.1 . . ?
C63 C62 K1 111.2(4) . . ?
C63 C62 C61 121.9(5) . . ?
C63 C62 H62 119.1 . . ?
C62 C63 H63 120.0 . . ?
C64 C63 C62 119.9(5) . . ?
C64 C63 H63 120.0 . . ?
C63 C64 H64 119.9 . . ?
C63 C64 C65 120.3(5) . . ?
C65 C64 H64 119.9 . . ?
C64 C65 H65 120.1 . . ?
C66 C65 C64 119.8(6) . . ?
C66 C65 H65 120.1 . . ?
C61 C66 H66 119.3 . . ?
C65 C66 C61 121.4(5) . . ?
C65 C66 H66 119.3 . . ?
C68 C67 Si4 119.7(4) . . ?
C72 C67 Si4 123.6(4) . . ?
C72 C67 C68 116.6(5) . . ?
C67 C68 H68 119.0 . . ?
C69 C68 C67 122.0(5) . . ?
C69 C68 H68 119.0 . . ?
C68 C69 H69 120.3 . . ?
C68 C69 C70 119.4(6) . . ?
C70 C69 H69 120.3 . . ?
C69 C70 H70 119.9 . . ?
C71 C70 C69 120.1(5) . . ?
C71 C70 H70 119.9 . . ?
C70 C71 H71 120.2 . . ?
C70 C71 C72 119.7(5) . . ?
C72 C71 H71 120.2 . . ?
C67 C72 H72 119.0 . . ?
C71 C72 C67 122.1(5) . . ?
C71 C72 H72 119.0 . . ?
C74 C73 Si4 122.5(4) . . ?
C78 C73 Si4 120.8(4) . . ?
C78 C73 C74 116.6(5) . . ?
C73 C74 H74 118.9 . . ?
C75 C74 C73 122.3(5) . . ?
C75 C74 H74 118.9 . . ?
C74 C75 H75 120.5 . . ?
C76 C75 C74 119.1(5) . . ?
C76 C75 H75 120.5 . . ?
C75 C76 H76 119.8 . . ?
C77 C76 C75 120.3(5) . . ?
C77 C76 H76 119.8 . . ?
C76 C77 H77 119.9 . . ?
C76 C77 C78 120.2(6) . . ?
C78 C77 H77 119.9 . . ?
C73 C78 H78 119.3 . . ?
C77 C78 C73 121.4(5) . . ?
C77 C78 H78 119.3 . . ?
N1 C79 C80 178.0(6) . . ?
C79 C80 H80A 109.5 . . ?
C79 C80 H80B 109.5 . . ?
C79 C80 H80C 109.5 . . ?
H80A C80 H80B 109.5 . . ?
H80A C80 H80C 109.5 . . ?
H80B C80 H80C 109.5 . . ?
N2 C81 C82 178.1(9) . . ?
C81 C82 H82A 109.5 . . ?
C81 C82 H82B 109.5 . . ?
C81 C82 H82C 109.5 . . ?
H82A C82 H82B 109.5 . . ?
H82A C82 H82C 109.5 . . ?
H82B C82 H82C 109.5 . . ?
N3 C83 C84 178.6(9) . . ?
C83 C84 H84A 109.5 . . ?
C83 C84 H84B 109.5 . . ?
C83 C84 H84C 109.5 . . ?
H84A C84 H84B 109.5 . . ?
H84A C84 H84C 109.5 . . ?
H84B C84 H84C 109.5 . . ?
N4 C85 C86 178.6(10) . . ?
C85 C86 H86A 109.5 . . ?
C85 C86 H86B 109.5 . . ?
C85 C86 H86C 109.5 . . ?
H86A C86 H86B 109.5 . . ?
H86A C86 H86C 109.5 . . ?
H86B C86 H86C 109.5 . . ?

loop_
_geom_bond_atom_site_label_1
_geom_bond_atom_site_label_2
_geom_bond_distance
_geom_bond_site_symmetry_2
_geom_bond_publ_flag
Pr1 K1 3.7802(11) . ?
Pr1 O1 2.228(3) . ?
Pr1 O2 2.232(3) . ?
Pr1 O3 2.286(3) . ?
Pr1 O4 2.269(3) . ?
Pr1 N1 2.723(5) . ?
K1 Si3 3.6086(17) . ?
K1 Si4 3.7387(17) . ?
K1 O3 2.678(3) . ?
K1 O4 2.716(3) . ?
K1 N2 2.785(6) . ?
K1 N3 2.740(7) . ?
K1 C49 3.510(5) . ?
K1 C62 3.241(5) . ?
Si1 O1 1.590(3) . ?
Si1 C12 1.897(5) . ?
Si1 C13 1.886(5) . ?
Si1 C19 1.884(5) . ?
Si2 O2 1.593(3) . ?
Si2 C30 1.896(5) . ?
Si2 C31 1.875(5) . ?
Si2 C37 1.876(5) . ?
Si3 O3 1.597(3) . ?
Si3 C48 1.910(5) . ?
Si3 C49 1.886(5) . ?
Si3 C55 1.885(5) . ?
Si4 O4 1.611(3) . ?
Si4 C61 1.887(5) . ?
Si4 C67 1.880(5) . ?
Si4 C73 1.882(5) . ?
N1 C79 1.134(7) . ?
N2 C81 1.122(8) . ?
N3 C83 1.124(9) . ?
C1 C2 1.409(6) . ?
C1 C6 1.403(6) . ?
C1 C7 1.496(6) . ?
C2 H2 0.9500 . ?
C2 C3 1.383(6) . ?
C3 C4 1.400(6) . ?
C3 C25 1.501(6) . ?
C4 H4 0.9500 . ?
C4 C5 1.392(6) . ?
C5 C6 1.400(6) . ?
C5 C43 1.493(6) . ?
C6 H6 0.9500 . ?
C7 C8 1.398(6) . ?
C7 C12 1.406(7) . ?
C8 H8 0.9500 . ?
C8 C9 1.381(7) . ?
C9 H9 0.9500 . ?
C9 C10 1.391(7) . ?
C10 H10 0.9500 . ?
C10 C11 1.362(7) . ?
C11 H11 0.9500 . ?
C11 C12 1.418(7) . ?
C13 C14 1.397(8) . ?
C13 C18 1.402(7) . ?
C14 H14 0.9500 . ?
C14 C15 1.389(8) . ?
C15 H15 0.9500 . ?
C15 C16 1.386(10) . ?
C16 H16 0.9500 . ?
C16 C17 1.375(10) . ?
C17 H17 0.9500 . ?
C17 C18 1.383(8) . ?
C18 H18 0.9500 . ?
C19 C20 1.413(7) . ?
C19 C24 1.399(7) . ?
C20 H20 0.9500 . ?
C20 C21 1.380(7) . ?
C21 H21 0.9500 . ?
C21 C22 1.394(8) . ?
C22 H22 0.9500 . ?
C22 C23 1.369(8) . ?
C23 H23 0.9500 . ?
C23 C24 1.388(7) . ?
C24 H24 0.9500 . ?
C25 C26 1.388(6) . ?
C25 C30 1.413(6) . ?
C26 H26 0.9500 . ?
C26 C27 1.394(7) . ?
C27 H27 0.9500 . ?
C27 C28 1.382(7) . ?
C28 H28 0.9500 . ?
C28 C29 1.388(7) . ?
C29 H29 0.9500 . ?
C29 C30 1.400(6) . ?
C31 C32 1.394(7) . ?
C31 C36 1.407(7) . ?
C32 H32 0.9500 . ?
C32 C33 1.384(7) . ?
C33 H33 0.9500 . ?
C33 C34 1.382(8) . ?
C34 H34 0.9500 . ?
C34 C35 1.375(8) . ?
C35 H35 0.9500 . ?
C35 C36 1.383(7) . ?
C36 H36 0.9500 . ?
C37 C38 1.393(7) . ?
C37 C42 1.401(7) . ?
C38 H38 0.9500 . ?
C38 C39 1.394(7) . ?
C39 H39 0.9500 . ?
C39 C40 1.368(8) . ?
C40 H40 0.9500 . ?
C40 C41 1.383(8) . ?
C41 H41 0.9500 . ?
C41 C42 1.382(7) . ?
C42 H42 0.9500 . ?
C43 C44 1.391(6) . ?
C43 C48 1.416(6) . ?
C44 H44 0.9500 . ?
C44 C45 1.379(7) . ?
C45 H45 0.9500 . ?
C45 C46 1.388(7) . ?
C46 H46 0.9500 . ?
C46 C47 1.390(7) . ?
C47 H47 0.9500 . ?
C47 C48 1.403(6) . ?
C49 C50 1.397(7) . ?
C49 C54 1.399(6) . ?
C50 H50 0.9500 . ?
C50 C51 1.380(8) . ?
C51 H51 0.9500 . ?
C51 C52 1.380(9) . ?
C52 H52 0.9500 . ?
C52 C53 1.364(10) . ?
C53 H53 0.9500 . ?
C53 C54 1.387(8) . ?
C54 H54 0.9500 . ?
C55 C56 1.393(7) . ?
C55 C60 1.393(7) . ?
C56 H56 0.9500 . ?
C56 C57 1.397(8) . ?
C57 H57 0.9500 . ?
C57 C58 1.367(9) . ?
C58 H58 0.9500 . ?
C58 C59 1.372(8) . ?
C59 H59 0.9500 . ?
C59 C60 1.388(7) . ?
C60 H60 0.9500 . ?
C61 C62 1.399(7) . ?
C61 C66 1.408(7) . ?
C62 H62 0.9500 . ?
C62 C63 1.389(8) . ?
C63 H63 0.9500 . ?
C63 C64 1.368(8) . ?
C64 H64 0.9500 . ?
C64 C65 1.388(9) . ?
C65 H65 0.9500 . ?
C65 C66 1.388(7) . ?
C66 H66 0.9500 . ?
C67 C68 1.402(7) . ?
C67 C72 1.392(7) . ?
C68 H68 0.9500 . ?
C68 C69 1.382(8) . ?
C69 H69 0.9500 . ?
C69 C70 1.390(9) . ?
C70 H70 0.9500 . ?
C70 C71 1.375(9) . ?
C71 H71 0.9500 . ?
C71 C72 1.388(8) . ?
C72 H72 0.9500 . ?
C73 C74 1.400(7) . ?
C73 C78 1.398(7) . ?
C74 H74 0.9500 . ?
C74 C75 1.388(7) . ?
C75 H75 0.9500 . ?
C75 C76 1.383(8) . ?
C76 H76 0.9500 . ?
C76 C77 1.371(8) . ?
C77 H77 0.9500 . ?
C77 C78 1.388(8) . ?
C78 H78 0.9500 . ?
C79 C80 1.437(8) . ?
C80 H80A 0.9800 . ?
C80 H80B 0.9800 . ?
C80 H80C 0.9800 . ?
C81 C82 1.452(9) . ?
C82 H82A 0.9800 . ?
C82 H82B 0.9800 . ?
C82 H82C 0.9800 . ?
C83 C84 1.416(10) . ?
C84 H84A 0.9800 . ?
C84 H84B 0.9800 . ?
C84 H84C 0.9800 . ?
N4 C85 1.170(10) . ?
C85 C86 1.401(11) . ?
C86 H86A 0.9800 . ?
C86 H86B 0.9800 . ?
C86 H86C 0.9800 . ?

loop_
_geom_torsion_atom_site_label_1
_geom_torsion_atom_site_label_2
_geom_torsion_atom_site_label_3
_geom_torsion_atom_site_label_4
_geom_torsion
_geom_torsion_site_symmetry_1
_geom_torsion_site_symmetry_2
_geom_torsion_site_symmetry_3
_geom_torsion_site_symmetry_4
_geom_torsion_publ_flag
K1 Si3 O3 Pr1 173.9(4) . . . . ?
K1 Si3 C49 C50 84.8(4) . . . . ?
K1 Si3 C49 C54 -92.2(4) . . . . ?
K1 Si3 C55 C56 149.0(4) . . . . ?
K1 Si3 C55 C60 -33.5(4) . . . . ?
K1 Si4 O4 Pr1 -158.1(4) . . . . ?
K1 Si4 C61 C62 -53.2(4) . . . . ?
K1 Si4 C61 C66 125.1(4) . . . . ?
K1 Si4 C67 C68 0.4(5) . . . . ?
K1 Si4 C67 C72 -177.1(3) . . . . ?
K1 Si4 C73 C74 104.1(4) . . . . ?
K1 Si4 C73 C78 -71.8(5) . . . . ?
K1 C49 C50 C51 -101.9(6) . . . . ?
K1 C49 C54 C53 96.7(5) . . . . ?
K1 C62 C63 C64 106.9(5) . . . . ?
Si1 C13 C14 C15 177.4(4) . . . . ?
Si1 C13 C18 C17 -177.1(4) . . . . ?
Si1 C19 C20 C21 -175.9(4) . . . . ?
Si1 C19 C24 C23 174.7(4) . . . . ?
Si2 C31 C32 C33 169.0(4) . . . . ?
Si2 C31 C36 C35 -169.5(4) . . . . ?
Si2 C37 C38 C39 -175.6(4) . . . . ?
Si2 C37 C42 C41 175.6(4) . . . . ?
Si3 C49 C50 C51 -178.6(5) . . . . ?
Si3 C49 C54 C53 177.3(4) . . . . ?
Si3 C55 C56 C57 177.7(4) . . . . ?
Si3 C55 C60 C59 -178.5(4) . . . . ?
Si4 C61 C62 K1 60.3(4) . . . . ?
Si4 C61 C62 C63 176.6(4) . . . . ?
Si4 C61 C66 C65 -176.5(4) . . . . ?
Si4 C67 C68 C69 -176.9(4) . . . . ?
Si4 C67 C72 C71 177.3(4) . . . . ?
Si4 C73 C74 C75 -175.5(4) . . . . ?
Si4 C73 C78 C77 175.3(5) . . . . ?
O1 Si1 C12 C7 17.8(5) . . . . ?
O1 Si1 C12 C11 -157.4(3) . . . . ?
O1 Si1 C13 C14 -101.1(4) . . . . ?
O1 Si1 C13 C18 76.8(4) . . . . ?
O1 Si1 C19 C20 -159.9(4) . . . . ?
O1 Si1 C19 C24 23.4(5) . . . . ?
O2 Si2 C30 C25 40.4(4) . . . . ?
O2 Si2 C30 C29 -136.4(4) . . . . ?
O2 Si2 C31 C32 -145.6(4) . . . . ?
O2 Si2 C31 C36 23.9(5) . . . . ?
O2 Si2 C37 C38 -150.0(4) . . . . ?
O2 Si2 C37 C42 34.6(4) . . . . ?
O3 Si3 C49 K1 -21.92(16) . . . . ?
O3 Si3 C49 C50 62.9(5) . . . . ?
O3 Si3 C49 C54 -114.1(4) . . . . ?
O3 Si3 C55 C56 -166.8(4) . . . . ?
O3 Si3 C55 C60 10.6(4) . . . . ?
O4 Si4 C61 C62 -57.8(5) . . . . ?
O4 Si4 C61 C66 120.6(4) . . . . ?
O4 Si4 C67 C68 -41.9(4) . . . . ?
O4 Si4 C67 C72 140.7(4) . . . . ?
O4 Si4 C73 C74 147.7(4) . . . . ?
O4 Si4 C73 C78 -28.2(5) . . . . ?
C1 C2 C3 C4 2.2(6) . . . . ?
C1 C2 C3 C25 179.4(4) . . . . ?
C1 C7 C8 C9 175.5(5) . . . . ?
C1 C7 C12 Si1 10.0(7) . . . . ?
C1 C7 C12 C11 -174.7(4) . . . . ?
C2 C1 C6 C5 -4.6(7) . . . . ?
C2 C1 C7 C8 54.0(6) . . . . ?
C2 C1 C7 C12 -127.2(5) . . . . ?
C2 C3 C4 C5 -3.8(7) . . . . ?
C2 C3 C25 C26 -119.2(5) . . . . ?
C2 C3 C25 C30 63.0(6) . . . . ?
C3 C4 C5 C6 1.2(7) . . . . ?
C3 C4 C5 C43 174.9(4) . . . . ?
C3 C25 C26 C27 -178.4(4) . . . . ?
C3 C25 C30 Si2 1.9(6) . . . . ?
C3 C25 C30 C29 178.8(4) . . . . ?
C4 C3 C25 C26 58.0(6) . . . . ?
C4 C3 C25 C30 -119.7(5) . . . . ?
C4 C5 C6 C1 3.1(7) . . . . ?
C4 C5 C43 C44 -127.7(5) . . . . ?
C4 C5 C43 C48 46.8(6) . . . . ?
C5 C43 C44 C45 174.2(5) . . . . ?
C5 C43 C48 Si3 12.0(6) . . . . ?
C5 C43 C48 C47 -172.2(4) . . . . ?
C6 C1 C2 C3 1.9(7) . . . . ?
C6 C1 C7 C8 -118.2(5) . . . . ?
C6 C1 C7 C12 60.6(6) . . . . ?
C6 C5 C43 C44 45.7(6) . . . . ?
C6 C5 C43 C48 -139.8(5) . . . . ?
C7 C1 C2 C3 -170.6(4) . . . . ?
C7 C1 C6 C5 167.7(4) . . . . ?
C7 C8 C9 C10 0.4(8) . . . . ?
C8 C7 C12 Si1 -171.2(4) . . . . ?
C8 C7 C12 C11 4.1(6) . . . . ?
C8 C9 C10 C11 1.9(8) . . . . ?
C9 C10 C11 C12 -1.1(8) . . . . ?
C10 C11 C12 Si1 173.8(4) . . . . ?
C10 C11 C12 C7 -1.9(7) . . . . ?
C12 Si1 O1 Pr1 -65.1(6) . . . . ?
C12 Si1 C13 C14 23.4(5) . . . . ?
C12 Si1 C13 C18 -158.7(4) . . . . ?
C12 Si1 C19 C20 77.6(5) . . . . ?
C12 Si1 C19 C24 -99.0(4) . . . . ?
C12 C7 C8 C9 -3.5(7) . . . . ?
C13 Si1 O1 Pr1 56.5(6) . . . . ?
C13 Si1 C12 C7 -107.4(4) . . . . ?
C13 Si1 C12 C11 77.4(4) . . . . ?
C13 Si1 C19 C20 -36.6(5) . . . . ?
C13 Si1 C19 C24 146.7(4) . . . . ?
C13 C14 C15 C16 0.5(8) . . . . ?
C14 C13 C18 C17 0.9(8) . . . . ?
C14 C15 C16 C17 -0.7(9) . . . . ?
C15 C16 C17 C18 1.0(10) . . . . ?
C16 C17 C18 C13 -1.1(9) . . . . ?
C18 C13 C14 C15 -0.6(7) . . . . ?
C19 Si1 O1 Pr1 175.4(5) . . . . ?
C19 Si1 C12 C7 138.7(4) . . . . ?
C19 Si1 C12 C11 -36.5(4) . . . . ?
C19 Si1 C13 C14 137.9(4) . . . . ?
C19 Si1 C13 C18 -44.1(4) . . . . ?
C19 C20 C21 C22 1.2(9) . . . . ?
C20 C19 C24 C23 -2.2(8) . . . . ?
C20 C21 C22 C23 -1.9(9) . . . . ?
C21 C22 C23 C24 0.7(10) . . . . ?
C22 C23 C24 C19 1.5(9) . . . . ?
C24 C19 C20 C21 0.8(8) . . . . ?
C25 C3 C4 C5 178.9(4) . . . . ?
C25 C26 C27 C28 0.0(8) . . . . ?
C26 C25 C30 Si2 -175.8(4) . . . . ?
C26 C25 C30 C29 1.1(7) . . . . ?
C26 C27 C28 C29 -0.1(8) . . . . ?
C27 C28 C29 C30 0.6(8) . . . . ?
C28 C29 C30 Si2 175.8(4) . . . . ?
C28 C29 C30 C25 -1.1(7) . . . . ?
C30 Si2 O2 Pr1 -75.3(6) . . . . ?
C30 Si2 C31 C32 -23.2(4) . . . . ?
C30 Si2 C31 C36 146.3(4) . . . . ?
C30 Si2 C37 C38 88.0(4) . . . . ?
C30 Si2 C37 C42 -87.4(4) . . . . ?
C30 C25 C26 C27 -0.6(7) . . . . ?
C31 Si2 O2 Pr1 42.8(6) . . . . ?
C31 Si2 C30 C25 -80.8(4) . . . . ?
C31 Si2 C30 C29 102.5(4) . . . . ?
C31 Si2 C37 C38 -26.1(5) . . . . ?
C31 Si2 C37 C42 158.5(4) . . . . ?
C31 C32 C33 C34 1.0(8) . . . . ?
C32 C31 C36 C35 0.6(7) . . . . ?
C32 C33 C34 C35 -1.0(9) . . . . ?
C33 C34 C35 C36 0.9(9) . . . . ?
C34 C35 C36 C31 -0.7(9) . . . . ?
C36 C31 C32 C33 -0.8(7) . . . . ?
C37 Si2 O2 Pr1 167.3(5) . . . . ?
C37 Si2 C30 C25 160.8(4) . . . . ?
C37 Si2 C30 C29 -15.9(4) . . . . ?
C37 Si2 C31 C32 90.7(4) . . . . ?
C37 Si2 C31 C36 -99.8(4) . . . . ?
C37 C38 C39 C40 0.6(9) . . . . ?
C38 C37 C42 C41 -0.2(7) . . . . ?
C38 C39 C40 C41 -0.8(8) . . . . ?
C39 C40 C41 C42 0.5(8) . . . . ?
C40 C41 C42 C37 0.0(8) . . . . ?
C42 C37 C38 C39 -0.1(7) . . . . ?
C43 C5 C6 C1 -170.4(4) . . . . ?
C43 C44 C45 C46 -2.3(8) . . . . ?
C44 C43 C48 Si3 -173.6(4) . . . . ?
C44 C43 C48 C47 2.2(7) . . . . ?
C44 C45 C46 C47 3.2(8) . . . . ?
C45 C46 C47 C48 -1.5(8) . . . . ?
C46 C47 C48 Si3 174.9(4) . . . . ?
C46 C47 C48 C43 -1.2(7) . . . . ?
C48 Si3 O3 Pr1 -37.1(4) . . . . ?
C48 Si3 O3 K1 149.00(17) . . . . ?
C48 Si3 C49 K1 -143.47(15) . . . . ?
C48 Si3 C49 C50 -58.6(5) . . . . ?
C48 Si3 C49 C54 124.4(4) . . . . ?
C48 Si3 C55 C56 -41.6(5) . . . . ?
C48 Si3 C55 C60 135.8(4) . . . . ?
C48 C43 C44 C45 -0.5(7) . . . . ?
C49 Si3 O3 Pr1 -155.0(3) . . . . ?
C49 Si3 O3 K1 31.2(2) . . . . ?
C49 Si3 C55 C56 74.9(5) . . . . ?
C49 Si3 C55 C60 -107.7(4) . . . . ?
C49 C50 C51 C52 1.4(10) . . . . ?
C50 C49 C54 C53 0.1(8) . . . . ?
C50 C51 C52 C53 0.0(10) . . . . ?
C51 C52 C53 C54 -1.2(9) . . . . ?
C52 C53 C54 C49 1.1(9) . . . . ?
C54 C49 C50 C51 -1.4(8) . . . . ?
C55 Si3 O3 Pr1 87.9(4) . . . . ?
C55 Si3 O3 K1 -85.9(2) . . . . ?
C55 Si3 C49 K1 96.32(18) . . . . ?
C55 Si3 C49 C50 -178.9(4) . . . . ?
C55 Si3 C49 C54 4.1(5) . . . . ?
C55 C56 C57 C58 0.2(9) . . . . ?
C56 C55 C60 C59 -0.9(7) . . . . ?
C56 C57 C58 C59 0.1(9) . . . . ?
C57 C58 C59 C60 -0.8(8) . . . . ?
C58 C59 C60 C55 1.2(8) . . . . ?
C60 C55 C56 C57 0.2(8) . . . . ?
C61 Si4 O4 Pr1 -151.4(3) . . . . ?
C61 Si4 O4 K1 6.7(3) . . . . ?
C61 Si4 C67 C68 78.8(4) . . . . ?
C61 Si4 C67 C72 -98.7(5) . . . . ?
C61 Si4 C73 C74 28.3(5) . . . . ?
C61 Si4 C73 C78 -147.6(4) . . . . ?
C61 C62 C63 C64 0.8(8) . . . . ?
C62 C61 C66 C65 1.9(7) . . . . ?
C62 C63 C64 C65 0.2(8) . . . . ?
C63 C64 C65 C66 -0.1(8) . . . . ?
C64 C65 C66 C61 -1.0(8) . . . . ?
C66 C61 C62 K1 -118.2(4) . . . . ?
C66 C61 C62 C63 -1.8(8) . . . . ?
C67 Si4 O4 Pr1 -32.1(4) . . . . ?
C67 Si4 O4 K1 126.0(2) . . . . ?
C67 Si4 C61 C62 -179.2(4) . . . . ?
C67 Si4 C61 C66 -0.8(5) . . . . ?
C67 Si4 C73 C74 -88.4(5) . . . . ?
C67 Si4 C73 C78 95.6(5) . . . . ?
C67 C68 C69 C70 -1.2(8) . . . . ?
C68 C67 C72 C71 -0.2(8) . . . . ?
C68 C69 C70 C71 1.2(9) . . . . ?
C69 C70 C71 C72 -0.7(9) . . . . ?
C70 C71 C72 C67 0.2(9) . . . . ?
C72 C67 C68 C69 0.7(8) . . . . ?
C73 Si4 O4 Pr1 91.5(3) . . . . ?
C73 Si4 O4 K1 -110.4(2) . . . . ?
C73 Si4 C61 C62 62.1(5) . . . . ?
C73 Si4 C61 C66 -119.6(4) . . . . ?
C73 Si4 C67 C68 -165.4(4) . . . . ?
C73 Si4 C67 C72 17.1(5) . . . . ?
C73 C74 C75 C76 0.6(9) . . . . ?
C74 C73 C78 C77 -0.9(9) . . . . ?
C74 C75 C76 C77 -1.7(9) . . . . ?
C75 C76 C77 C78 1.4(10) . . . . ?
C76 C77 C78 C73 -0.1(10) . . . . ?
C78 C73 C74 C75 0.6(8) . . . . ?

loop_
_twin_individual_id
_twin_individual_mass_fraction_refined
_oxdiff_twin_reflns_isolated
_oxdiff_twin_reflns_overlapped
_twin_individual_twin_lattice_type
_twin_individual_twin_matrix_11
_twin_individual_twin_matrix_12
_twin_individual_twin_matrix_13
_twin_individual_twin_matrix_21
_twin_individual_twin_matrix_22
_twin_individual_twin_matrix_23
_twin_individual_twin_matrix_31
_twin_individual_twin_matrix_32
_twin_individual_twin_matrix_33
1 0.4602 67092 27534 ref 1.0000 0.0000 0.0000 0.0000 1.0000 0.0000 0.0000 0.0000 1.0000
2 0.2009 0 9895 nmt 0.9942 -0.0173 -0.0196 0.2169 0.9985 0.2068 0.0171 -0.0188 1.0020
3 0.3389 0 26573 nmt 0.9963 -0.0142 -0.0076 0.1377 1.0011 0.0029 0.0076 0.0024 1.0018

loop_
_exptl_oxdiff_crystal_face_indexfrac_h
_exptl_oxdiff_crystal_face_indexfrac_k
_exptl_oxdiff_crystal_face_indexfrac_l
_exptl_oxdiff_crystal_face_x
_exptl_oxdiff_crystal_face_y
_exptl_oxdiff_crystal_face_z
1.0002 -1.9987 0.0000 -0.1159 0.0572 0.0387
-1.0000 0.9989 -0.0001 0.1146 -0.0237 -0.0266
-0.0002 0.9998 0.0001 0.0013 -0.0334 -0.0121
-0.0005 0.0008 0.9998 -0.0032 -0.0376 0.1032
0.0002 -0.9998 -0.0001 -0.0013 0.0334 0.0121
0.0008 0.9981 -1.9995 0.0076 0.0417 -0.2185
-0.9998 -0.0009 -0.0001 0.1133 0.0097 -0.0145
0.9998 0.0009 0.0001 -0.1133 -0.0097 0.0145
0.3714 24.2466 4.5112 -0.0252 -0.9838 0.1772
-6.2898 18.2675 3.6241 0.7247 -0.6863 0.0617
5.1693 -13.5587 4.9949 -0.6194 0.2158 0.7548
-0.9998 -1.9997 0.9995 0.1075 0.0390 0.1130
6.2458 19.3883 0.3485 -0.6837 -0.7217 -0.1086
-2.4790 -18.3346 6.8643 0.2350 0.3791 0.8950
-1.4197 25.9438 3.4338 0.1835 -0.9828 0.0195
-1.0182 27.3601 -1.6013 0.1560 -0.8449 -0.5117
-4.9131 22.8441 -0.7167 0.5886 -0.6895 -0.4220
-3.4308 20.9485 -4.3059 0.4298 -0.5056 -0.7481
-7.9318 9.9775 -0.9983 0.9149 -0.2196 -0.3388
-0.9993 -2.0005 -0.0003 0.1106 0.0765 0.0098

loop_
_smtbx_masks_void_nr
_smtbx_masks_void_average_x
_smtbx_masks_void_average_y
_smtbx_masks_void_average_z
_smtbx_masks_void_volume
_smtbx_masks_void_count_electrons
_smtbx_masks_void_content
1 -0.500 0.000 0.500 610.4 124.2 '6 CH3CN'
2 0.000 0.198 0.806 8.1 0.0 ?
3 0.000 0.500 0.000 610.4 124.2 '6 CH3CN'
4 0.000 0.802 0.194 8.1 0.0 ?
5 0.500 0.302 0.306 8.1 0.0 ?
6 0.500 0.698 0.694 8.1 0.0 ?
